data_4344581
loop_
_publ_author_name
'Das, Uttam K.'
'Daifuku, Stephanie L.'
'Gorelsky, Serge I.'
'Korobkov, Ilia'
'Neidig, Michael L.'
'Le Roy, Jennifer J.'
'Murugesu, Muralee'
'Baker, R. Tom'

_publ_section_title
;
 Mononuclear, Dinuclear, and Trinuclear Iron Complexes Featuring a New
 Monoanionic SNS Thiolate Ligand.
;
_journal_issue 2
_journal_name_full 'Inorganic chemistry'
_journal_page_first 987
_journal_page_last 997
_journal_paper_doi 10.1021/acs.inorgchem.5b02833
_journal_volume 55
_journal_year 2016
_chemical_formula_sum 'C34 H34 F3 Fe N4 O3 P S3'
_chemical_formula_weight 786.65
_chemical_name_systematic
; 
 ? 
;
_space_group_IT_number 14
_symmetry_cell_setting monoclinic
_symmetry_space_group_name_Hall '-P 2ybc'
_symmetry_space_group_name_H-M 'P 1 21/c 1'
_atom_sites_solution_hydrogens geom
_atom_sites_solution_primary direct
_atom_sites_solution_secondary difmap
_audit_creation_method SHELXL-97
_cell_angle_alpha 90.00
_cell_angle_beta 90.0760(10)
_cell_angle_gamma 90.00
_cell_formula_units_Z 4
_cell_length_a 11.4900(3)
_cell_length_b 21.1626(5)
_cell_length_c 14.9493(4)
_cell_measurement_reflns_used 9338
_cell_measurement_temperature 200(2)
_cell_measurement_theta_max 28.28
_cell_measurement_theta_min 2.44
_cell_volume 3635.04(16)
_computing_cell_refinement 'APEX II, Bruker (2009)'
_computing_data_collection 'APEX II, Bruker (2009)'
_computing_data_reduction 'XPREP, Bruker (2009)'
_computing_molecular_graphics 'SHELXTL, Bruker (2004)'
_computing_publication_material 'SHELXTL, Bruker (2004)'
_computing_structure_refinement 'SHELXL-97 (Sheldrick, 2008)'
_computing_structure_solution 'SHELXS-97 (Sheldrick, 2008)'
_diffrn_ambient_temperature 200(2)
_diffrn_measured_fraction_theta_full 0.978
_diffrn_measured_fraction_theta_max 0.978
_diffrn_measurement_device_type 'Bruker APEX-II CCD'
_diffrn_measurement_method '\f and \w scans'
_diffrn_radiation_monochromator graphite
_diffrn_radiation_source 'fine-focus sealed tube'
_diffrn_radiation_type MoK\a
_diffrn_radiation_wavelength 0.71073
_diffrn_reflns_av_R_equivalents 0.0290
_diffrn_reflns_av_sigmaI/netI 0.0245
_diffrn_reflns_limit_h_max 15
_diffrn_reflns_limit_h_min -15
_diffrn_reflns_limit_k_max 28
_diffrn_reflns_limit_k_min -28
_diffrn_reflns_limit_l_max 19
_diffrn_reflns_limit_l_min -19
_diffrn_reflns_number 44276
_diffrn_reflns_theta_full 28.31
_diffrn_reflns_theta_max 28.31
_diffrn_reflns_theta_min 1.67
_exptl_absorpt_coefficient_mu 0.686
_exptl_absorpt_correction_T_max 0.9222
_exptl_absorpt_correction_T_min 0.8749
_exptl_absorpt_correction_type multi-scan
_exptl_absorpt_process_details 'SADABS, Bruker (2003)'
_exptl_crystal_colour green
_exptl_crystal_density_diffrn 1.437
_exptl_crystal_density_meas ?
_exptl_crystal_density_method 'not measured'
_exptl_crystal_description block
_exptl_crystal_F_000 1624
_exptl_crystal_size_max 0.20
_exptl_crystal_size_mid 0.18
_exptl_crystal_size_min 0.12
_refine_diff_density_max 0.569
_refine_diff_density_min -0.446
_refine_diff_density_rms 0.056
_refine_ls_extinction_method none
_refine_ls_goodness_of_fit_ref 1.012
_refine_ls_hydrogen_treatment constr
_refine_ls_matrix_type full
_refine_ls_number_parameters 445
_refine_ls_number_reflns 8846
_refine_ls_number_restraints 0
_refine_ls_restrained_S_all 1.012
_refine_ls_R_factor_all 0.0456
_refine_ls_R_factor_gt 0.0321
_refine_ls_shift/su_max 0.001
_refine_ls_shift/su_mean 0.000
_refine_ls_structure_factor_coef Fsqd
_refine_ls_weighting_details 'calc w=1/[\s^2^(Fo^2^)+(0.0490P)^2^+1.4450P] where P=(Fo^2^+2Fc^2^)/3'
_refine_ls_weighting_scheme calc
_refine_ls_wR_factor_gt 0.0811
_refine_ls_wR_factor_ref 0.0891
_reflns_number_gt 7189
_reflns_number_total 8846
_reflns_threshold_expression >2sigma(I)
_cod_data_source_file ic5b02833_si_001.cif
_cod_data_source_block tb043
_cod_depositor_comments
;
The following automatic conversions were performed:

'_symmetry_cell_setting' value 'Monoclinic' changed to 'monoclinic'
according to
/usr/data/users/saulius/crontab/automatic-downloads/current/ACS/lib/dictionaries/cif_core.dic
dictionary named 'cif_core.dic' version 2.4.2 from 2011-04-26.

'_exptl_crystal_density_meas' value 'n/a' was changed to '?' - the
value is perceived as not measured.

Automatic conversion script
Id: cif_fix_values 4268 2015-11-12 08:31:59Z antanas 
;
_cod_original_sg_symbol_H-M P2(1)/c
_cod_database_code 4344581

loop_
_symmetry_equiv_pos_as_xyz
'x, y, z'
'-x, y+1/2, -z+1/2'
'-x, -y, -z'
'x, -y-1/2, z-1/2'

loop_
_atom_site_label
_atom_site_type_symbol
_atom_site_fract_x
_atom_site_fract_y
_atom_site_fract_z
_atom_site_U_iso_or_equiv
_atom_site_adp_type
_atom_site_occupancy
_atom_site_symmetry_multiplicity
_atom_site_calc_flag
_atom_site_refinement_flags
Fe1 Fe 0.596014(19) 0.036563(10) 0.073166(14) 0.01571(6) Uani 1 1 d .
P1 P 0.61771(4) 0.134709(19) 0.13472(3) 0.01892(9) Uani 1 1 d .
S1 S 0.42741(3) 0.060727(17) 0.00079(2) 0.01734(8) Uani 1 1 d .
S2 S 0.77573(4) 0.013992(19) 0.12837(3) 0.02221(9) Uani 1 1 d .
N1 N 0.67276(11) 0.06373(6) -0.03720(8) 0.0178(3) Uani 1 1 d .
N2 N 0.51386(12) 0.00713(6) 0.17617(9) 0.0212(3) Uani 1 1 d .
C1 C 0.49146(14) 0.11629(7) -0.07153(10) 0.0200(3) Uani 1 1 d .
C2 C 0.42753(17) 0.16336(8) -0.11408(12) 0.0286(4) Uani 1 1 d .
H2A H 0.3455 0.1654 -0.1065 0.034 Uiso 1 1 calc R
C3 C 0.48384(19) 0.20734(9) -0.16757(13) 0.0358(4) Uani 1 1 d .
H3A H 0.4403 0.2397 -0.1961 0.043 Uiso 1 1 calc R
C4 C 0.60312(19) 0.20425(9) -0.17954(13) 0.0357(4) Uani 1 1 d .
H4A H 0.6409 0.2346 -0.2163 0.043 Uiso 1 1 calc R
C5 C 0.66796(17) 0.15732(8) -0.13835(12) 0.0282(4) Uani 1 1 d .
H5A H 0.7498 0.1551 -0.1469 0.034 Uiso 1 1 calc R
C6 C 0.61140(15) 0.11326(7) -0.08411(10) 0.0202(3) Uani 1 1 d .
C7 C 0.76305(15) 0.03994(8) -0.07650(11) 0.0227(3) Uani 1 1 d .
H7A H 0.7853 0.0585 -0.1317 0.027 Uiso 1 1 calc R
C8 C 0.84313(14) -0.03280(8) 0.04484(11) 0.0230(3) Uani 1 1 d .
C9 C 0.83407(14) -0.01264(8) -0.04444(11) 0.0229(3) Uani 1 1 d .
C10 C 0.89284(16) -0.04660(9) -0.11061(13) 0.0290(4) Uani 1 1 d .
H10A H 0.8906 -0.0322 -0.1708 0.035 Uiso 1 1 calc R
C11 C 0.95440(17) -0.10100(9) -0.08981(14) 0.0344(4) Uani 1 1 d .
H11A H 0.9909 -0.1248 -0.1358 0.041 Uiso 1 1 calc R
C12 C 0.96230(17) -0.12037(9) -0.00223(15) 0.0362(4) Uani 1 1 d .
H12A H 1.0048 -0.1575 0.0121 0.043 Uiso 1 1 calc R
C13 C 0.90858(16) -0.08603(9) 0.06570(13) 0.0308(4) Uani 1 1 d .
H13A H 0.9167 -0.0990 0.1262 0.037 Uiso 1 1 calc R
C14 C 0.77183(19) -0.03663(10) 0.22501(12) 0.0366(4) Uani 1 1 d .
H14A H 0.8514 -0.0447 0.2457 0.055 Uiso 1 1 calc R
H14B H 0.7345 -0.0767 0.2092 0.055 Uiso 1 1 calc R
H14C H 0.7275 -0.0160 0.2728 0.055 Uiso 1 1 calc R
C15 C 0.74179(15) 0.17849(8) 0.09069(13) 0.0285(4) Uani 1 1 d .
H15A H 0.7460 0.2199 0.1197 0.043 Uiso 1 1 calc R
H15B H 0.7325 0.1841 0.0260 0.043 Uiso 1 1 calc R
H15C H 0.8135 0.1549 0.1027 0.043 Uiso 1 1 calc R
C16 C 0.49813(15) 0.19143(8) 0.12713(11) 0.0230(3) Uani 1 1 d .
C17 C 0.51752(18) 0.25415(9) 0.10333(13) 0.0326(4) Uani 1 1 d .
H17A H 0.5938 0.2679 0.0886 0.039 Uiso 1 1 calc R
C18 C 0.4252(2) 0.29673(10) 0.10105(15) 0.0441(5) Uani 1 1 d .
H18A H 0.4389 0.3394 0.0846 0.053 Uiso 1 1 calc R
C19 C 0.3144(2) 0.27745(11) 0.12242(15) 0.0453(5) Uani 1 1 d .
H19A H 0.2520 0.3069 0.1215 0.054 Uiso 1 1 calc R
C20 C 0.29387(18) 0.21522(10) 0.14526(14) 0.0383(5) Uani 1 1 d .
H20A H 0.2172 0.2018 0.1597 0.046 Uiso 1 1 calc R
C21 C 0.38497(16) 0.17220(9) 0.14721(12) 0.0284(4) Uani 1 1 d .
H21A H 0.3702 0.1293 0.1623 0.034 Uiso 1 1 calc R
C22 C 0.64784(16) 0.13291(8) 0.25529(11) 0.0258(4) Uani 1 1 d .
C23 C 0.55749(19) 0.12353(9) 0.31580(12) 0.0338(4) Uani 1 1 d .
H23A H 0.4803 0.1180 0.2943 0.041 Uiso 1 1 calc R
C24 C 0.5790(2) 0.12214(11) 0.40699(14) 0.0483(6) Uani 1 1 d .
H24A H 0.5167 0.1148 0.4475 0.058 Uiso 1 1 calc R
C25 C 0.6897(3) 0.13130(12) 0.43919(15) 0.0556(7) Uani 1 1 d .
H25A H 0.7037 0.1318 0.5018 0.067 Uiso 1 1 calc R
C26 C 0.7803(2) 0.13974(12) 0.38029(16) 0.0526(6) Uani 1 1 d .
H26A H 0.8571 0.1454 0.4025 0.063 Uiso 1 1 calc R
C27 C 0.76033(19) 0.14007(10) 0.28861(14) 0.0379(5) Uani 1 1 d .
H27A H 0.8237 0.1452 0.2485 0.046 Uiso 1 1 calc R
C28 C 0.46407(16) -0.01238(8) 0.23630(11) 0.0275(4) Uani 1 1 d .
C29 C 0.4010(2) -0.03693(13) 0.31330(14) 0.0518(6) Uani 1 1 d .
H29A H 0.4503 -0.0339 0.3667 0.078 Uiso 1 1 calc R
H29B H 0.3806 -0.0813 0.3027 0.078 Uiso 1 1 calc R
H29C H 0.3299 -0.0122 0.3223 0.078 Uiso 1 1 calc R
S3 S 0.08346(5) 0.86512(3) 0.33221(3) 0.04011(13) Uani 1 1 d .
O1 O 0.0109(2) 0.87477(13) 0.40769(15) 0.0944(8) Uani 1 1 d .
O2 O 0.19862(15) 0.84224(9) 0.35077(13) 0.0611(5) Uani 1 1 d .
O3 O 0.07888(17) 0.91262(8) 0.26428(13) 0.0634(5) Uani 1 1 d .
C30 C 0.01578(18) 0.79838(11) 0.27780(16) 0.0424(5) Uani 1 1 d .
F1 F 0.00691(14) 0.74874(7) 0.33101(14) 0.0800(6) Uani 1 1 d .
F2 F 0.07487(16) 0.78062(10) 0.20591(14) 0.0923(7) Uani 1 1 d .
F3 F -0.09218(12) 0.81149(8) 0.25050(11) 0.0642(4) Uani 1 1 d .
N3 N 0.6473(3) 0.95015(13) 0.4547(2) 0.0815(8) Uani 1 1 d .
C31 C 0.7372(3) 0.96721(12) 0.47185(18) 0.0567(7) Uani 1 1 d .
C32 C 0.8529(3) 0.98910(15) 0.4929(2) 0.0750(9) Uani 1 1 d .
H32A H 0.8599 0.9953 0.5577 0.112 Uiso 1 1 calc R
H32B H 0.8674 1.0292 0.4622 0.112 Uiso 1 1 calc R
H32C H 0.9100 0.9577 0.4732 0.112 Uiso 1 1 calc R
N4 N 0.1738(10) 0.1070(3) 0.3175(3) 0.306(6) Uani 1 1 d .
C33 C 0.1735(6) 0.1473(3) 0.3610(3) 0.146(3) Uani 1 1 d .
C34 C 0.1606(5) 0.1989(2) 0.4196(3) 0.137(2) Uani 1 1 d .
H34A H 0.2375 0.2134 0.4391 0.206 Uiso 1 1 calc R
H34B H 0.1150 0.1859 0.4718 0.206 Uiso 1 1 calc R
H34C H 0.1203 0.2334 0.3886 0.206 Uiso 1 1 calc R

loop_
_atom_site_aniso_label
_atom_site_aniso_U_11
_atom_site_aniso_U_22
_atom_site_aniso_U_33
_atom_site_aniso_U_23
_atom_site_aniso_U_13
_atom_site_aniso_U_12
Fe1 0.01676(12) 0.01402(11) 0.01634(11) -0.00029(8) 0.00104(8) -0.00043(8)
P1 0.0193(2) 0.01622(18) 0.02118(19) -0.00306(14) 0.00081(15) -0.00106(15)
S1 0.01776(19) 0.01449(17) 0.01978(17) -0.00058(13) 0.00050(14) -0.00033(13)
S2 0.0214(2) 0.02239(19) 0.02288(19) -0.00151(15) -0.00217(15) 0.00218(15)
N1 0.0184(6) 0.0141(6) 0.0208(6) -0.0004(5) 0.0008(5) -0.0023(5)
N2 0.0245(7) 0.0185(6) 0.0206(6) -0.0029(5) 0.0004(5) -0.0010(5)
C1 0.0251(8) 0.0146(7) 0.0203(7) 0.0002(6) -0.0001(6) -0.0012(6)
C2 0.0311(9) 0.0220(8) 0.0326(9) 0.0038(7) -0.0038(7) 0.0028(7)
C3 0.0451(12) 0.0248(9) 0.0374(10) 0.0131(8) -0.0045(9) 0.0034(8)
C4 0.0442(12) 0.0261(9) 0.0370(10) 0.0136(8) 0.0014(9) -0.0057(8)
C5 0.0311(9) 0.0246(8) 0.0290(8) 0.0058(7) 0.0033(7) -0.0049(7)
C6 0.0261(8) 0.0153(7) 0.0191(7) 0.0000(6) 0.0005(6) -0.0011(6)
C7 0.0234(8) 0.0226(8) 0.0221(7) 0.0002(6) 0.0042(6) -0.0020(6)
C8 0.0173(8) 0.0217(8) 0.0299(8) -0.0026(6) -0.0008(6) 0.0001(6)
C9 0.0162(8) 0.0230(8) 0.0294(8) -0.0017(6) 0.0037(6) -0.0016(6)
C10 0.0232(9) 0.0316(9) 0.0324(9) -0.0044(7) 0.0059(7) -0.0003(7)
C11 0.0247(9) 0.0320(10) 0.0466(11) -0.0130(8) 0.0085(8) 0.0027(7)
C12 0.0277(10) 0.0260(9) 0.0549(12) -0.0031(8) 0.0026(9) 0.0081(7)
C13 0.0263(9) 0.0274(9) 0.0388(10) 0.0020(8) 0.0005(8) 0.0049(7)
C14 0.0418(12) 0.0424(11) 0.0257(9) 0.0074(8) -0.0030(8) 0.0103(9)
C15 0.0246(9) 0.0242(8) 0.0368(9) -0.0055(7) 0.0034(7) -0.0069(7)
C16 0.0249(8) 0.0229(8) 0.0214(7) -0.0047(6) -0.0003(6) 0.0048(6)
C17 0.0381(11) 0.0251(9) 0.0346(9) 0.0012(7) 0.0045(8) 0.0046(8)
C18 0.0584(15) 0.0292(10) 0.0447(11) 0.0076(9) 0.0066(10) 0.0160(10)
C19 0.0471(13) 0.0452(12) 0.0436(11) -0.0024(9) -0.0023(10) 0.0249(10)
C20 0.0270(10) 0.0469(12) 0.0411(11) -0.0087(9) 0.0003(8) 0.0094(8)
C21 0.0267(9) 0.0288(9) 0.0297(9) -0.0081(7) 0.0003(7) 0.0024(7)
C22 0.0355(10) 0.0185(7) 0.0232(8) -0.0047(6) -0.0049(7) 0.0025(7)
C23 0.0464(12) 0.0295(9) 0.0257(8) -0.0042(7) 0.0018(8) 0.0007(8)
C24 0.0742(18) 0.0452(13) 0.0257(10) -0.0036(9) 0.0055(10) 0.0037(11)
C25 0.089(2) 0.0503(14) 0.0271(10) -0.0052(9) -0.0156(12) 0.0097(13)
C26 0.0627(16) 0.0504(14) 0.0447(12) -0.0078(10) -0.0287(12) 0.0053(11)
C27 0.0382(11) 0.0369(11) 0.0387(10) -0.0044(8) -0.0106(9) 0.0013(8)
C28 0.0312(10) 0.0274(9) 0.0239(8) -0.0020(7) 0.0023(7) -0.0042(7)
C29 0.0604(16) 0.0643(16) 0.0307(10) 0.0066(10) 0.0155(10) -0.0189(12)
S3 0.0466(3) 0.0370(3) 0.0367(3) 0.0010(2) 0.0032(2) -0.0023(2)
O1 0.110(2) 0.0996(18) 0.0734(14) -0.0294(13) 0.0481(14) -0.0083(15)
O2 0.0476(10) 0.0689(12) 0.0668(11) 0.0117(9) -0.0206(9) -0.0090(9)
O3 0.0669(12) 0.0409(9) 0.0824(13) 0.0251(9) -0.0088(10) -0.0078(8)
C30 0.0286(10) 0.0408(11) 0.0577(13) 0.0055(10) 0.0055(10) -0.0033(8)
F1 0.0565(10) 0.0447(8) 0.1388(16) 0.0419(9) -0.0136(10) -0.0114(7)
F2 0.0719(12) 0.0987(14) 0.1064(14) -0.0609(12) 0.0356(10) -0.0332(10)
F3 0.0377(8) 0.0718(10) 0.0831(11) 0.0217(8) -0.0141(7) -0.0119(7)
N3 0.082(2) 0.0658(17) 0.097(2) -0.0086(14) 0.0013(16) -0.0278(15)
C31 0.0696(19) 0.0392(13) 0.0612(16) -0.0049(11) 0.0079(14) -0.0086(12)
C32 0.0593(19) 0.0585(18) 0.107(3) 0.0024(17) -0.0079(17) -0.0034(14)
N4 0.693(19) 0.153(5) 0.074(3) -0.009(3) 0.019(6) -0.137(8)
C33 0.265(7) 0.119(4) 0.054(2) 0.027(2) -0.030(3) -0.084(4)
C34 0.204(6) 0.111(4) 0.097(3) 0.016(3) -0.067(4) -0.023(4)

loop_
_atom_type_symbol
_atom_type_description
_atom_type_scat_dispersion_real
_atom_type_scat_dispersion_imag
_atom_type_scat_source
C C 0.0033 0.0016 'International Tables Vol C Tables 4.2.6.8 and 6.1.1.4'
H H 0.0000 0.0000 'International Tables Vol C Tables 4.2.6.8 and 6.1.1.4'
N N 0.0061 0.0033 'International Tables Vol C Tables 4.2.6.8 and 6.1.1.4'
O O 0.0106 0.0060 'International Tables Vol C Tables 4.2.6.8 and 6.1.1.4'
S S 0.1246 0.1234 'International Tables Vol C Tables 4.2.6.8 and 6.1.1.4'
P P 0.1023 0.0942 'International Tables Vol C Tables 4.2.6.8 and 6.1.1.4'
F F 0.0171 0.0103 'International Tables Vol C Tables 4.2.6.8 and 6.1.1.4'
Fe Fe 0.3463 0.8444 'International Tables Vol C Tables 4.2.6.8 and 6.1.1.4'

loop_
_geom_angle_atom_site_label_1
_geom_angle_atom_site_label_2
_geom_angle_atom_site_label_3
_geom_angle
_geom_angle_site_symmetry_3
N2 Fe1 N1 176.24(6) .
N2 Fe1 S2 95.07(4) .
N1 Fe1 S2 87.58(4) .
N2 Fe1 S1 92.02(4) .
N1 Fe1 S1 85.26(4) .
S2 Fe1 S1 172.719(18) .
N2 Fe1 P1 91.46(4) .
N1 Fe1 P1 91.34(4) .
S2 Fe1 P1 86.919(16) .
S1 Fe1 P1 94.562(16) .
N2 Fe1 S1 92.13(4) 3_655
N1 Fe1 S1 84.97(4) 3_655
S2 Fe1 S1 95.165(16) 3_655
S1 Fe1 S1 82.902(15) 3_655
P1 Fe1 S1 175.677(17) 3_655
C15 P1 C16 103.41(8) .
C15 P1 C22 102.62(8) .
C16 P1 C22 102.44(8) .
C15 P1 Fe1 113.66(6) .
C16 P1 Fe1 119.36(5) .
C22 P1 Fe1 113.39(5) .
C1 S1 Fe1 94.92(5) .
C1 S1 Fe1 110.11(5) 3_655
Fe1 S1 Fe1 97.099(15) 3_655
C8 S2 C14 104.15(9) .
C8 S2 Fe1 105.02(6) .
C14 S2 Fe1 113.14(7) .
C7 N1 C6 116.92(13) .
C7 N1 Fe1 129.05(11) .
C6 N1 Fe1 113.71(10) .
C28 N2 Fe1 177.66(14) .
C2 C1 C6 119.55(15) .
C2 C1 S1 122.58(14) .
C6 C1 S1 117.84(12) .
C3 C2 C1 119.83(18) .
C2 C3 C4 120.36(17) .
C5 C4 C3 120.56(17) .
C4 C5 C6 119.10(18) .
C1 C6 C5 120.59(15) .
C1 C6 N1 116.77(14) .
C5 C6 N1 122.63(15) .
N1 C7 C9 126.52(15) .
C13 C8 C9 119.92(16) .
C13 C8 S2 122.11(14) .
C9 C8 S2 117.88(12) .
C10 C9 C8 118.75(16) .
C10 C9 C7 115.46(15) .
C8 C9 C7 125.72(15) .
C11 C10 C9 121.02(18) .
C12 C11 C10 119.62(18) .
C11 C12 C13 120.65(18) .
C8 C13 C12 119.95(18) .
C21 C16 C17 118.85(16) .
C21 C16 P1 119.71(13) .
C17 C16 P1 121.43(14) .
C18 C17 C16 120.09(19) .
C19 C18 C17 120.5(2) .
C18 C19 C20 119.93(19) .
C19 C20 C21 120.1(2) .
C20 C21 C16 120.47(18) .
C23 C22 C27 118.39(17) .
C23 C22 P1 120.09(14) .
C27 C22 P1 121.51(15) .
C24 C23 C22 120.7(2) .
C25 C24 C23 120.4(2) .
C26 C25 C24 119.7(2) .
C25 C26 C27 120.5(2) .
C26 C27 C22 120.3(2) .
N2 C28 C29 179.6(2) .
O1 S3 O3 116.27(15) .
O1 S3 O2 115.93(15) .
O3 S3 O2 114.05(12) .
O1 S3 C30 102.57(13) .
O3 S3 C30 102.39(11) .
O2 S3 C30 102.68(11) .
F1 C30 F2 107.6(2) .
F1 C30 F3 106.08(17) .
F2 C30 F3 106.7(2) .
F1 C30 S3 112.59(17) .
F2 C30 S3 111.48(15) .
F3 C30 S3 112.01(16) .
N3 C31 C32 179.4(3) .
N4 C33 C34 174.0(10) .

loop_
_geom_bond_atom_site_label_1
_geom_bond_atom_site_label_2
_geom_bond_distance
_geom_bond_site_symmetry_2
Fe1 N2 1.9116(14) .
Fe1 N1 1.9581(13) .
Fe1 S2 2.2735(4) .
Fe1 S1 2.2759(4) .
Fe1 P1 2.2852(4) .
Fe1 S1 2.3522(4) 3_655
P1 C15 1.8239(18) .
P1 C16 1.8278(17) .
P1 C22 1.8353(17) .
S1 C1 1.7592(16) .
S1 Fe1 2.3522(4) 3_655
S2 C8 1.7726(17) .
S2 C14 1.7991(19) .
N1 C7 1.295(2) .
N1 C6 1.444(2) .
N2 C28 1.143(2) .
C1 C2 1.391(2) .
C1 C6 1.393(2) .
C2 C3 1.388(3) .
C3 C4 1.384(3) .
C4 C5 1.385(3) .
C5 C6 1.397(2) .
C7 C9 1.460(2) .
C8 C13 1.390(2) .
C8 C9 1.405(2) .
C9 C10 1.398(2) .
C10 C11 1.386(3) .
C11 C12 1.375(3) .
C12 C13 1.394(3) .
C16 C21 1.395(3) .
C16 C17 1.392(2) .
C17 C18 1.392(3) .
C18 C19 1.375(3) .
C19 C20 1.381(3) .
C20 C21 1.388(3) .
C22 C23 1.392(3) .
C22 C27 1.393(3) .
C23 C24 1.385(3) .
C24 C25 1.374(4) .
C25 C26 1.376(4) .
C26 C27 1.389(3) .
C28 C29 1.457(3) .
S3 O1 1.419(2) .
S3 O3 1.4297(17) .
S3 O2 1.4357(18) .
S3 C30 1.806(2) .
C30 F1 1.322(3) .
C30 F2 1.326(3) .
C30 F3 1.334(3) .
N3 C31 1.124(4) .
C31 C32 1.442(4) .
N4 C33 1.071(7) .
C33 C34 1.408(7) .

loop_
_geom_torsion_atom_site_label_1
_geom_torsion_atom_site_label_2
_geom_torsion_atom_site_label_3
_geom_torsion_atom_site_label_4
_geom_torsion
_geom_torsion_site_symmetry_1
_geom_torsion_site_symmetry_4
N2 Fe1 P1 C15 155.48(8) . .
N1 Fe1 P1 C15 -27.03(8) . .
S2 Fe1 P1 C15 60.47(7) . .
S1 Fe1 P1 C15 -112.38(7) . .
S1 Fe1 P1 C15 -58.5(2) 3_655 .
N2 Fe1 P1 C16 -82.05(8) . .
N1 Fe1 P1 C16 95.45(7) . .
S2 Fe1 P1 C16 -177.05(6) . .
S1 Fe1 P1 C16 10.09(7) . .
S1 Fe1 P1 C16 64.0(2) 3_655 .
N2 Fe1 P1 C22 38.78(8) . .
N1 Fe1 P1 C22 -143.73(8) . .
S2 Fe1 P1 C22 -56.22(7) . .
S1 Fe1 P1 C22 130.92(7) . .
S1 Fe1 P1 C22 -175.2(2) 3_655 .
N2 Fe1 S1 C1 157.10(7) . .
N1 Fe1 S1 C1 -25.50(6) . .
S2 Fe1 S1 C1 -36.01(15) . .
P1 Fe1 S1 C1 65.47(5) . .
S1 Fe1 S1 C1 -111.01(5) 3_655 .
N2 Fe1 S1 Fe1 -91.89(4) . 3_655
N1 Fe1 S1 Fe1 85.51(4) . 3_655
S2 Fe1 S1 Fe1 75.00(13) . 3_655
P1 Fe1 S1 Fe1 176.479(17) . 3_655
S1 Fe1 S1 Fe1 0.0 3_655 3_655
N2 Fe1 S2 C8 127.02(7) . .
N1 Fe1 S2 C8 -50.31(7) . .
S1 Fe1 S2 C8 -39.83(15) . .
P1 Fe1 S2 C8 -141.79(6) . .
S1 Fe1 S2 C8 34.42(6) 3_655 .
N2 Fe1 S2 C14 14.07(9) . .
N1 Fe1 S2 C14 -163.26(8) . .
S1 Fe1 S2 C14 -152.78(14) . .
P1 Fe1 S2 C14 105.27(8) . .
S1 Fe1 S2 C14 -78.53(8) 3_655 .
N2 Fe1 N1 C7 -97.8(9) . .
S2 Fe1 N1 C7 37.17(14) . .
S1 Fe1 N1 C7 -141.51(14) . .
P1 Fe1 N1 C7 124.03(14) . .
S1 Fe1 N1 C7 -58.24(14) 3_655 .
N2 Fe1 N1 C6 75.5(9) . .
S2 Fe1 N1 C6 -149.51(10) . .
S1 Fe1 N1 C6 31.82(10) . .
P1 Fe1 N1 C6 -62.65(10) . .
S1 Fe1 N1 C6 115.09(10) 3_655 .
N1 Fe1 N2 C28 37(4) . .
S2 Fe1 N2 C28 -98(4) . .
S1 Fe1 N2 C28 80(4) . .
P1 Fe1 N2 C28 175(4) . .
S1 Fe1 N2 C28 -3(4) 3_655 .
Fe1 S1 C1 C2 -158.42(13) . .
Fe1 S1 C1 C2 102.16(14) 3_655 .
Fe1 S1 C1 C6 19.95(12) . .
Fe1 S1 C1 C6 -79.47(12) 3_655 .
C6 C1 C2 C3 -0.9(3) . .
S1 C1 C2 C3 177.45(14) . .
C1 C2 C3 C4 0.6(3) . .
C2 C3 C4 C5 0.0(3) . .
C3 C4 C5 C6 -0.3(3) . .
C2 C1 C6 C5 0.5(2) . .
S1 C1 C6 C5 -177.87(13) . .
C2 C1 C6 N1 179.29(14) . .
S1 C1 C6 N1 0.86(19) . .
C4 C5 C6 C1 0.1(3) . .
C4 C5 C6 N1 -178.60(16) . .
C7 N1 C6 C1 147.16(15) . .
Fe1 N1 C6 C1 -27.03(17) . .
C7 N1 C6 C5 -34.1(2) . .
Fe1 N1 C6 C5 151.68(13) . .
C6 N1 C7 C9 -176.23(15) . .
Fe1 N1 C7 C9 -3.1(2) . .
C14 S2 C8 C13 -18.53(18) . .
Fe1 S2 C8 C13 -137.69(14) . .
C14 S2 C8 C9 164.89(14) . .
Fe1 S2 C8 C9 45.73(14) . .
C13 C8 C9 C10 -0.7(2) . .
S2 C8 C9 C10 175.94(13) . .
C13 C8 C9 C7 176.13(17) . .
S2 C8 C9 C7 -7.2(2) . .
N1 C7 C9 C10 154.26(17) . .
N1 C7 C9 C8 -22.7(3) . .
C8 C9 C10 C11 3.2(3) . .
C7 C9 C10 C11 -174.01(17) . .
C9 C10 C11 C12 -3.0(3) . .
C10 C11 C12 C13 0.3(3) . .
C9 C8 C13 C12 -1.9(3) . .
S2 C8 C13 C12 -178.38(14) . .
C11 C12 C13 C8 2.1(3) . .
C15 P1 C16 C21 173.74(14) . .
C22 P1 C16 C21 -79.85(15) . .
Fe1 P1 C16 C21 46.34(15) . .
C15 P1 C16 C17 -7.54(16) . .
C22 P1 C16 C17 98.86(15) . .
Fe1 P1 C16 C17 -134.95(13) . .
C21 C16 C17 C18 0.9(3) . .
P1 C16 C17 C18 -177.83(15) . .
C16 C17 C18 C19 0.2(3) . .
C17 C18 C19 C20 -0.8(3) . .
C18 C19 C20 C21 0.4(3) . .
C19 C20 C21 C16 0.7(3) . .
C17 C16 C21 C20 -1.3(3) . .
P1 C16 C21 C20 177.42(14) . .
C15 P1 C22 C23 157.73(15) . .
C16 P1 C22 C23 50.71(16) . .
Fe1 P1 C22 C23 -79.26(15) . .
C15 P1 C22 C27 -23.00(17) . .
C16 P1 C22 C27 -130.01(16) . .
Fe1 P1 C22 C27 100.02(15) . .
C27 C22 C23 C24 0.8(3) . .
P1 C22 C23 C24 -179.92(16) . .
C22 C23 C24 C25 1.3(3) . .
C23 C24 C25 C26 -2.2(4) . .
C24 C25 C26 C27 1.0(4) . .
C25 C26 C27 C22 1.1(3) . .
C23 C22 C27 C26 -2.0(3) . .
P1 C22 C27 C26 178.75(16) . .
Fe1 N2 C28 C29 156(100) . .
O1 S3 C30 F1 -56.8(2) . .
O3 S3 C30 F1 -177.66(17) . .
O2 S3 C30 F1 63.84(19) . .
O1 S3 C30 F2 -177.8(2) . .
O3 S3 C30 F2 61.3(2) . .
O2 S3 C30 F2 -57.2(2) . .
O1 S3 C30 F3 62.7(2) . .
O3 S3 C30 F3 -58.21(19) . .
O2 S3 C30 F3 -176.70(16) . .
